data_7200435
loop_
_publ_author_name
'Harada, Jun'
'Harakawa, Mayuko'
'Ogawa, Keiichiro'

_publ_section_title
;
 Crystalline-state conformational change of \b-nitrostyrenes and its
 freezing at low temperature
;
_journal_issue 4
_journal_name_full CrystEngComm
_journal_page_first 638
_journal_paper_doi 10.1039/b815869j
_journal_volume 11
_journal_year 2009
_chemical_formula_sum 'C8 H7 N O2'
_chemical_formula_weight 149.15
_chemical_melting_point 327.15
_chemical_name_common beta-Nitrostyrene
_chemical_name_systematic
;
\b-Nitrostyrene
;
_space_group_IT_number 14
_symmetry_cell_setting monoclinic
_symmetry_space_group_name_Hall '-P 2ybc'
_symmetry_space_group_name_H-M 'P 1 21/c 1'
_atom_sites_solution_hydrogens geom
_atom_sites_solution_primary direct
_atom_sites_solution_secondary difmap
_audit_creation_method SHELXL-97
_cell_angle_alpha 90.00
_cell_angle_beta 112.752(1)
_cell_angle_gamma 90.00
_cell_formula_units_Z 4
_cell_length_a 7.9963(6)
_cell_length_b 5.6699(4)
_cell_length_c 17.4179(13)
_cell_measurement_reflns_used 5843
_cell_measurement_temperature 90
_cell_measurement_theta_max 30.0
_cell_measurement_theta_min 2.5
_cell_volume 728.25(9)
_computing_cell_refinement 'SAINT (Bruker, 1998)'
_computing_data_collection 'SMART (Bruker, 1998)'
_computing_data_reduction SAINT
_computing_molecular_graphics 'SHELXTL (Sheldrick, 2008)'
_computing_publication_material SHELXTL
_computing_structure_refinement 'SHELXL-97 (Sheldrick, 2008)'
_computing_structure_solution 'SHELXS-97 (Sheldrick, 2008)'
_diffrn_ambient_temperature 90
_diffrn_detector_area_resol_mean 8.192
_diffrn_measured_fraction_theta_full 0.996
_diffrn_measured_fraction_theta_max 0.996
_diffrn_measurement_device_type 'Bruker SMART 1000 CCD diffractometer'
_diffrn_measurement_method \w_scan
_diffrn_radiation_monochromator graphite
_diffrn_radiation_source 'fine-focus sealed tube'
_diffrn_radiation_type MoK\a
_diffrn_radiation_wavelength 0.71073
_diffrn_reflns_av_R_equivalents 0.0186
_diffrn_reflns_av_sigmaI/netI 0.0131
_diffrn_reflns_limit_h_max 11
_diffrn_reflns_limit_h_min -11
_diffrn_reflns_limit_k_max 7
_diffrn_reflns_limit_k_min -7
_diffrn_reflns_limit_l_max 24
_diffrn_reflns_limit_l_min -24
_diffrn_reflns_number 10648
_diffrn_reflns_theta_full 30.03
_diffrn_reflns_theta_max 30.03
_diffrn_reflns_theta_min 2.54
_diffrn_standards_decay_% 1
_exptl_absorpt_coefficient_mu 0.099
_exptl_absorpt_correction_T_max 0.9901
_exptl_absorpt_correction_T_min 0.9247
_exptl_absorpt_correction_type multi-scan
_exptl_absorpt_process_details 'SADABS (Sheldrick, 2002)'
_exptl_crystal_colour pale_yellow
_exptl_crystal_density_diffrn 1.360
_exptl_crystal_density_method 'not measured'
_exptl_crystal_description plate
_exptl_crystal_F_000 312
_exptl_crystal_size_max 0.80
_exptl_crystal_size_mid 0.54
_exptl_crystal_size_min 0.10
_refine_diff_density_max 0.298
_refine_diff_density_min -0.382
_refine_diff_density_rms 0.063
_refine_ls_extinction_method none
_refine_ls_goodness_of_fit_ref 1.075
_refine_ls_hydrogen_treatment constr
_refine_ls_matrix_type full
_refine_ls_number_parameters 124
_refine_ls_number_reflns 2112
_refine_ls_number_restraints 9
_refine_ls_restrained_S_all 1.078
_refine_ls_R_factor_all 0.0424
_refine_ls_R_factor_gt 0.0380
_refine_ls_shift/su_max 0.001
_refine_ls_shift/su_mean 0.000
_refine_ls_structure_factor_coef Fsqd
_refine_ls_weighting_details 'calc w=1/[\s^2^(Fo^2^)+(0.0565P)^2^+0.1876P] where P=(Fo^2^+2Fc^2^)/3'
_refine_ls_weighting_scheme calc
_refine_ls_wR_factor_gt 0.1030
_refine_ls_wR_factor_ref 0.1066
_reflns_number_gt 1871
_reflns_number_total 2112
_reflns_threshold_expression >2sigma(I)
_cod_data_source_file b815869j.txt
_cod_data_source_block no290k
_cod_depositor_comments
;
The following automatic conversions were performed:

'_chemical_melting_point' value '54_C' was changed to '327.15' - it
was converted from degrees Celsius(C) to Kelvins(K).

Automatic conversion script
Id: cif_fix_values 1646 2011-03-28 12:23:43Z adriana 
;
_cod_original_sg_symbol_H-M P_1_21/c_1
_cod_database_code 7200435

loop_
_symmetry_equiv_pos_as_xyz
'x, y, z'
'-x, y+1/2, -z+1/2'
'-x, -y, -z'
'x, -y-1/2, z-1/2'

loop_
_atom_site_label
_atom_site_type_symbol
_atom_site_fract_x
_atom_site_fract_y
_atom_site_fract_z
_atom_site_U_iso_or_equiv
_atom_site_adp_type
_atom_site_occupancy
_atom_site_symmetry_multiplicity
_atom_site_calc_flag
_atom_site_refinement_flags
_atom_site_disorder_assembly
_atom_site_disorder_group
N1A N 0.84470(15) 0.8181(2) 0.53842(10) 0.0214(2) Uani 0.91 1 d PD A 1
O1A O 0.76450(13) 0.98826(18) 0.55127(6) 0.0255(2) Uani 0.91 1 d PD A 1
O2A O 1.01045(14) 0.7896(3) 0.57421(8) 0.0380(3) Uani 0.91 1 d PD A 1
C1A C 0.46068(13) 0.48573(17) 0.37415(5) 0.01428(18) Uani 0.91 1 d PD A 1
C2A C 0.28160(13) 0.54455(17) 0.32359(6) 0.01687(19) Uani 0.91 1 d P A 1
H2A H 0.2306 0.6872 0.3333 0.020 Uiso 0.91 1 calc PR A 1
C3A C 0.17781(13) 0.39575(19) 0.25926(6) 0.0195(2) Uani 0.91 1 d P A 1
H3A H 0.0574 0.4388 0.2244 0.023 Uiso 0.91 1 calc PR A 1
C4A C 0.25048(15) 0.18392(18) 0.24603(6) 0.0190(2) Uani 0.91 1 d P A 1
H4A H 0.1799 0.0825 0.2020 0.023 Uiso 0.91 1 calc PR A 1
C5A C 0.42687(14) 0.12081(17) 0.29744(6) 0.0178(2) Uani 0.91 1 d P A 1
H5A H 0.4755 -0.0252 0.2889 0.021 Uiso 0.91 1 calc PR A 1
C6A C 0.53202(12) 0.26998(18) 0.36102(6) 0.01666(19) Uani 0.91 1 d P A 1
H6A H 0.6523 0.2261 0.3957 0.020 Uiso 0.91 1 calc PR A 1
C7A C 0.56824(12) 0.65553(16) 0.43704(5) 0.01538(19) Uani 0.91 1 d PD A 1
H7A H 0.5069 0.7848 0.4491 0.018 Uiso 0.91 1 calc PR A 1
C8A C 0.74766(13) 0.63988(18) 0.47855(6) 0.0201(2) Uani 0.91 1 d PD A 1
H8A H 0.8119 0.5103 0.4686 0.024 Uiso 0.91 1 calc PR A 1
N1B N 0.827(3) 0.847(4) 0.5359(17) 0.0500(17) Uiso 0.09 1 d PD B 2
O1B O 0.805(2) 1.046(3) 0.5592(12) 0.066(5) Uiso 0.09 1 d PD B 2
O2B O 0.976(3) 0.742(4) 0.5675(14) 0.066(5) Uiso 0.09 1 d PD B 2
C1B C 0.5058(15) 0.415(2) 0.3770(7) 0.0500(17) Uiso 0.09 1 d PGD B 2
C2B C 0.348(2) 0.5485(18) 0.3450(8) 0.0500(17) Uiso 0.09 1 d PG B 2
H2B H 0.3419 0.6972 0.3689 0.060 Uiso 0.09 1 calc PR B 2
C3B C 0.1992(15) 0.465(2) 0.2779(9) 0.0500(17) Uiso 0.09 1 d PG B 2
H3B H 0.0914 0.5558 0.2560 0.060 Uiso 0.09 1 calc PR B 2
C4B C 0.2082(15) 0.247(3) 0.2429(7) 0.0500(17) Uiso 0.09 1 d PG B 2
H4B H 0.1065 0.1896 0.1970 0.060 Uiso 0.09 1 calc PR B 2
C5B C 0.3660(18) 0.1134(18) 0.2749(8) 0.0500(17) Uiso 0.09 1 d PG B 2
H5B H 0.3721 -0.0352 0.2510 0.060 Uiso 0.09 1 calc PR B 2
C6B C 0.5148(14) 0.197(2) 0.3420(8) 0.0500(17) Uiso 0.09 1 d PG B 2
H6B H 0.6226 0.1062 0.3639 0.060 Uiso 0.09 1 calc PR B 2
C7B C 0.639(2) 0.559(3) 0.4416(9) 0.0500(17) Uiso 0.09 1 d PD B 2
H7B H 0.7458 0.4672 0.4655 0.060 Uiso 0.09 1 calc PR B 2
C8B C 0.666(2) 0.734(3) 0.4747(9) 0.0500(17) Uiso 0.09 1 d PD B 2
H8B H 0.5604 0.8298 0.4595 0.060 Uiso 0.09 1 calc PR B 2

loop_
_atom_site_aniso_label
_atom_site_aniso_U_11
_atom_site_aniso_U_22
_atom_site_aniso_U_33
_atom_site_aniso_U_23
_atom_site_aniso_U_13
_atom_site_aniso_U_12
N1A 0.0159(4) 0.0269(5) 0.0190(4) -0.0060(4) 0.0041(3) 0.0029(4)
O1A 0.0225(4) 0.0251(5) 0.0273(4) -0.0090(3) 0.0080(3) 0.0044(3)
O2A 0.0156(4) 0.0487(7) 0.0400(5) -0.0213(5) 0.0000(4) 0.0061(4)
C1A 0.0150(4) 0.0147(4) 0.0139(4) 0.0011(3) 0.0064(3) 0.0008(3)
C2A 0.0148(4) 0.0168(4) 0.0187(4) -0.0004(3) 0.0062(3) 0.0006(3)
C3A 0.0158(4) 0.0209(5) 0.0206(4) -0.0016(3) 0.0056(3) -0.0022(3)
C4A 0.0204(5) 0.0186(5) 0.0190(4) -0.0025(3) 0.0088(3) -0.0043(3)
C5A 0.0220(5) 0.0149(4) 0.0187(4) -0.0002(3) 0.0105(4) -0.0003(3)
C6A 0.0186(4) 0.0152(4) 0.0166(4) 0.0008(3) 0.0072(3) 0.0021(3)
C7A 0.0163(4) 0.0157(4) 0.0148(4) -0.0001(3) 0.0067(3) 0.0030(3)
C8A 0.0174(4) 0.0221(4) 0.0193(4) -0.0067(3) 0.0054(3) 0.0035(3)

loop_
_atom_type_symbol
_atom_type_description
_atom_type_scat_dispersion_real
_atom_type_scat_dispersion_imag
_atom_type_scat_source
C C 0.0033 0.0016 'International Tables Vol C Tables 4.2.6.8 and 6.1.1.4'
H H 0.0000 0.0000 'International Tables Vol C Tables 4.2.6.8 and 6.1.1.4'
N N 0.0061 0.0033 'International Tables Vol C Tables 4.2.6.8 and 6.1.1.4'
O O 0.0106 0.0060 'International Tables Vol C Tables 4.2.6.8 and 6.1.1.4'

loop_
_geom_angle_atom_site_label_1
_geom_angle_atom_site_label_2
_geom_angle_atom_site_label_3
_geom_angle
_geom_angle_site_symmetry_1
_geom_angle_site_symmetry_3
_geom_angle_publ_flag
O1A N1A O2A 123.00(10) . . ?
O1A N1A C8A 120.64(9) . . ?
O2A N1A C8A 116.35(10) . . ?
C2A C1A C6A 119.05(8) . . ?
C2A C1A C7A 118.45(9) . . ?
C6A C1A C7A 122.47(9) . . ?
C3A C2A C1A 120.54(8) . . ?
C2A C3A C4A 119.95(9) . . ?
C3A C4A C5A 119.92(9) . . ?
C6A C5A C4A 120.41(9) . . ?
C5A C6A C1A 120.08(8) . . ?
C8A C7A C1A 123.98(9) . . ?
C7A C8A N1A 120.59(9) . . ?
O1B N1B O2B 121.7(17) . . ?
O1B N1B C8B 116.0(18) . . ?
O2B N1B C8B 122.0(16) . . ?
C2B C1B C6B 120.0 . . ?
C2B C1B C7B 106.3(12) . . ?
C6B C1B C7B 133.5(12) . . ?
C3B C2B C1B 120.0 . . ?
C2B C3B C4B 120.0 . . ?
C5B C4B C3B 120.0 . . ?
C4B C5B C6B 120.0 . . ?
C5B C6B C1B 120.0 . . ?
C8B C7B C1B 146(2) . . ?
C7B C8B N1B 134.3(19) . . ?

loop_
_geom_bond_atom_site_label_1
_geom_bond_atom_site_label_2
_geom_bond_distance
_geom_bond_site_symmetry_2
_geom_bond_publ_flag
N1A O1A 1.2260(12) . ?
N1A O2A 1.2379(12) . ?
N1A C8A 1.4439(13) . ?
C1A C2A 1.4006(12) . ?
C1A C6A 1.4053(12) . ?
C1A C7A 1.4621(12) . ?
C2A C3A 1.3917(13) . ?
C3A C4A 1.3918(14) . ?
C4A C5A 1.3937(14) . ?
C5A C6A 1.3887(13) . ?
C7A C8A 1.3366(13) . ?
N1B O1B 1.232(10) . ?
N1B O2B 1.250(10) . ?
N1B C8B 1.469(9) . ?
C1B C2B 1.3900 . ?
C1B C6B 1.3900 . ?
C1B C7B 1.461(9) . ?
C2B C3B 1.3900 . ?
C3B C4B 1.3900 . ?
C4B C5B 1.3900 . ?
C5B C6B 1.3900 . ?
C7B C8B 1.125(19) . ?

loop_
_geom_torsion_atom_site_label_1
_geom_torsion_atom_site_label_2
_geom_torsion_atom_site_label_3
_geom_torsion_atom_site_label_4
_geom_torsion
_geom_torsion_site_symmetry_1
_geom_torsion_site_symmetry_2
_geom_torsion_site_symmetry_3
_geom_torsion_site_symmetry_4
_geom_torsion_publ_flag
C6A C1A C2A C3A -2.36(13) . . . . ?
C7A C1A C2A C3A 175.71(8) . . . . ?
C1A C2A C3A C4A 1.52(14) . . . . ?
C2A C3A C4A C5A 0.24(14) . . . . ?
C3A C4A C5A C6A -1.13(14) . . . . ?
C4A C5A C6A C1A 0.27(13) . . . . ?
C2A C1A C6A C5A 1.46(13) . . . . ?
C7A C1A C6A C5A -176.53(8) . . . . ?
C2A C1A C7A C8A -167.62(9) . . . . ?
C6A C1A C7A C8A 10.38(14) . . . . ?
C1A C7A C8A N1A 178.55(12) . . . . ?
O1A N1A C8A C7A -1.0(3) . . . . ?
O2A N1A C8A C7A 179.80(16) . . . . ?
C6B C1B C2B C3B 0.0 . . . . ?
C7B C1B C2B C3B 175.7(12) . . . . ?
C1B C2B C3B C4B 0.0 . . . . ?
C2B C3B C4B C5B 0.0 . . . . ?
C3B C4B C5B C6B 0.0 . . . . ?
C4B C5B C6B C1B 0.0 . . . . ?
C2B C1B C6B C5B 0.0 . . . . ?
C7B C1B C6B C5B -174.3(16) . . . . ?
C2B C1B C7B C8B -2(3) . . . . ?
C6B C1B C7B C8B 173(2) . . . . ?
C1B C7B C8B N1B -173(3) . . . . ?
O1B N1B C8B C7B -180(2) . . . . ?
O2B N1B C8B C7B -5(5) . . . . ?
